data_2106470
loop_
_publ_author_name
'le Roy, J.'
'Moreau, J.M.'
'Paccard, D.'
'Parthe, E.'

_publ_section_title
;
 Y3 Ni2: A new tetragonal phase with Ni-centred trigonal prism
;
_journal_name_full 'Acta Crystallographica B (24,1968-38,1982)'
_journal_page_first 3406
_journal_page_last 3409
_journal_volume 33
_journal_year 1977
_chemical_formula_sum 'Ni2 Y3'
_space_group_IT_number 92
_symmetry_space_group_name_Hall 'P 4abw 2nw'
_symmetry_space_group_name_H-M 'P 41 21 2'
_cell_angle_alpha 90
_cell_angle_beta 90
_cell_angle_gamma 90
_cell_formula_units_Z 16
_cell_length_a 7.104
_cell_length_b 7.104
_cell_length_c 36.597
_cell_volume 1846.934
_citation_journal_id_ASTM ACBCAR
_cod_data_source_file leRoy_ACBCAR_1977_755.cif
_cod_data_source_block Ni2Y3
_cod_database_code 2106470

loop_
_symmetry_equiv_pos_as_xyz
x,y,z
-y+1/2,x+1/2,z+1/4
-x,-y,z+1/2
y+1/2,-x+1/2,z+3/4
x+1/2,-y+1/2,-z+3/4
y,x,-z
-x+1/2,y+1/2,-z+1/4
-y,-x,-z+1/2

loop_
_atom_site_label
_atom_site_type_symbol
_atom_site_fract_x
_atom_site_fract_y
_atom_site_fract_z
_atom_site_occupancy
_atom_site_U_iso_or_equiv
Y5 Y 0.645 0.809 0.0747 1 0.0
Ni1 Ni 0.31 0.008 0.0484 1 0.0
Ni2 Ni 0.63 0.101 0.0257 1 0.0
Y1 Y 0.966 0.966 0 1 0.0
Y2 Y 0.317 0.317 0 1 0.0
Ni3 Ni 0.84 0.51 0.1063 1 0.0
Y3 Y 0.808 0.443 0.0156 1 0.0
Y4 Y 0.163 0.659 0.068 1 0.0
Ni4 Ni 0.322 0.943 0.1167 1 0.0
Y6 Y 0.012 0.163 0.0891 1 0.0
Y7 Y 0.514 0.293 0.0933 1 0.0
